data_7208056
loop_
_publ_author_name
'Li, Jia-Bin'
'Dong, Xi-Yan'
'Cao, Li-Hui'
'Zang, Shuang-Quan'
'Mak, Thomas C. W.'

_publ_section_title
;
 N-donor ligand mediated assembly of divalent zinc and cadmium
 coordination polymers based on 2,3,2&#x2032;,3&#x2032;-thiaphthalic acid:
 structures and properties
;
_journal_issue 13
_journal_name_full CrystEngComm
_journal_page_first 4444
_journal_paper_doi 10.1039/c2ce06705f
_journal_volume 14
_journal_year 2012
_chemical_formula_sum 'C44 H32 Cd4 N2 O21 S2'
_chemical_formula_weight 1438.44
_chemical_name_systematic
;
?
;
_space_group_IT_number 15
_symmetry_space_group_name_Hall '-C 2yc'
_symmetry_space_group_name_H-M 'C 1 2/c 1'
_atom_sites_solution_hydrogens geom
_atom_sites_solution_primary direct
_atom_sites_solution_secondary difmap
_audit_creation_method SHELXL-97
_cell_angle_alpha 90.00
_cell_angle_beta 109.71(3)
_cell_angle_gamma 90.00
_cell_formula_units_Z 4
_cell_length_a 24.577(5)
_cell_length_b 9.858(2)
_cell_length_c 19.961(4)
_cell_measurement_reflns_used 6704
_cell_measurement_temperature 296(2)
_cell_measurement_theta_max 29.1994
_cell_measurement_theta_min 2.1674
_cell_volume 4552.8(18)
_computing_structure_refinement 'SHELXL-97 (Sheldrick, 1997)'
_computing_structure_solution 'SHELXS-97 (Sheldrick, 1990)'
_diffrn_ambient_temperature 296(2)
_diffrn_measured_fraction_theta_full 1.000
_diffrn_measured_fraction_theta_max 1.000
_diffrn_radiation_monochromator graphite
_diffrn_radiation_source 'fine-focus sealed tube'
_diffrn_radiation_type MoK\a
_diffrn_radiation_wavelength 0.71073
_diffrn_reflns_av_R_equivalents 0.0455
_diffrn_reflns_av_sigmaI/netI 0.0328
_diffrn_reflns_limit_h_max 28
_diffrn_reflns_limit_h_min -29
_diffrn_reflns_limit_k_max 11
_diffrn_reflns_limit_k_min -11
_diffrn_reflns_limit_l_max 23
_diffrn_reflns_limit_l_min -23
_diffrn_reflns_number 21976
_diffrn_reflns_theta_full 25.00
_diffrn_reflns_theta_max 25.00
_diffrn_reflns_theta_min 2.17
_exptl_absorpt_coefficient_mu 2.024
_exptl_absorpt_correction_T_max 0.7378
_exptl_absorpt_correction_T_min 0.6877
_exptl_absorpt_correction_type multi-scan
_exptl_absorpt_process_details SADABS(2009)
_exptl_crystal_density_diffrn 2.099
_exptl_crystal_density_method 'not measured'
_exptl_crystal_F_000 2808
_exptl_crystal_size_max 0.20
_exptl_crystal_size_mid 0.18
_exptl_crystal_size_min 0.16
_refine_diff_density_max 1.147
_refine_diff_density_min -0.704
_refine_diff_density_rms 0.107
_refine_ls_extinction_method none
_refine_ls_goodness_of_fit_ref 1.157
_refine_ls_hydrogen_treatment constr
_refine_ls_matrix_type full
_refine_ls_number_parameters 330
_refine_ls_number_reflns 4012
_refine_ls_number_restraints 225
_refine_ls_restrained_S_all 1.127
_refine_ls_R_factor_all 0.0468
_refine_ls_R_factor_gt 0.0417
_refine_ls_shift/su_max 0.002
_refine_ls_shift/su_mean 0.000
_refine_ls_structure_factor_coef Fsqd
_refine_ls_weighting_details 'calc w=1/[\s^2^(Fo^2^)+(0.0301P)^2^+22.3790P] where P=(Fo^2^+2Fc^2^)/3'
_refine_ls_weighting_scheme calc
_refine_ls_wR_factor_gt 0.0846
_refine_ls_wR_factor_ref 0.0874
_reflns_number_gt 3690
_reflns_number_total 4012
_reflns_threshold_expression >2sigma(I)
_cod_data_source_file c2ce06705f.txt
_cod_data_source_block 2
_cod_depositor_comments
;
The following automatic conversions were performed:

'_exptl_absorpt_correction_type' value 'Multi-scan' changed to
'multi-scan' according to
/home/saulius/struct/CIF-dictionaries/cif_core.dic dictionary named
'cif_core.dic' version 2.4.1 from 2010-06-29.

Automatic conversion script
Id: cif_fix_values 1891 2012-01-12 08:04:46Z andrius 
;
_cod_original_sg_symbol_H-M 'C 2/c'
_cod_database_code 7208056

loop_
_symmetry_equiv_pos_as_xyz
'x, y, z'
'-x, y, -z+1/2'
'x+1/2, y+1/2, z'
'-x+1/2, y+1/2, -z+1/2'
'-x, -y, -z'
'x, -y, z-1/2'
'-x+1/2, -y+1/2, -z'
'x+1/2, -y+1/2, z-1/2'

loop_
_atom_site_label
_atom_site_type_symbol
_atom_site_fract_x
_atom_site_fract_y
_atom_site_fract_z
_atom_site_U_iso_or_equiv
_atom_site_adp_type
_atom_site_occupancy
_atom_site_symmetry_multiplicity
_atom_site_calc_flag
_atom_site_refinement_flags
Cd1 Cd 1.044729(16) 0.86263(4) 1.16629(2) 0.03176(12) Uani 1 1 d U
Cd2 Cd 0.999014(15) 0.50932(4) 1.100590(18) 0.02740(11) Uani 1 1 d U
O1 O 0.84136(15) 0.3396(4) 0.7351(2) 0.0438(10) Uani 1 1 d U
O2 O 0.92744(14) 0.3818(3) 0.81544(17) 0.0302(8) Uani 1 1 d U
O3 O 0.97834(14) 0.7447(3) 1.07152(19) 0.0324(8) Uani 1 1 d U
O4 O 0.93912(15) 0.9038(4) 1.11746(19) 0.0391(9) Uani 1 1 d U
O5 O 0.94220(15) 0.6590(4) 0.91114(19) 0.0351(8) Uani 1 1 d U
O6 O 0.93536(15) 0.5010(3) 0.98638(19) 0.0374(9) Uani 1 1 d U
O7 O 0.93388(17) 0.4531(4) 0.6693(2) 0.0413(9) Uani 1 1 d U
O8 O 0.95725(18) 0.6589(4) 0.6472(2) 0.0506(11) Uani 1 1 d U
O1W O 1.03376(19) 1.0991(4) 1.1544(3) 0.0649(13) Uani 1 1 d U
H1WA H 1.0499 1.1272 1.1255 0.097 Uiso 1 1 d R
H1WB H 0.9980 1.1185 1.1385 0.097 Uiso 1 1 d R
O2W O 1.0000 0.7564(5) 1.2500 0.0317(11) Uani 1 2 d SU
H2WA H 0.9722 0.7086 1.2215 0.038 Uiso 1 1 d R
O3W O 1.11113(15) 0.8925(4) 1.27584(19) 0.0386(9) Uani 1 1 d U
H3WA H 1.1285 0.8186 1.2738 0.046 Uiso 1 1 d R
H3WB H 1.0978 0.8926 1.3099 0.046 Uiso 1 1 d R
N1 N 1.11162(19) 0.8613(4) 1.1078(2) 0.0352(10) Uani 1 1 d U
C1 C 0.8771(2) 0.7900(5) 1.0142(3) 0.0270(11) Uani 1 1 d U
C2 C 0.8704(2) 0.6919(5) 0.9623(3) 0.0282(11) Uani 1 1 d U
C3 C 0.8155(2) 0.6720(5) 0.9101(3) 0.0292(11) Uani 1 1 d U
C4 C 0.7698(2) 0.7526(6) 0.9109(3) 0.0380(13) Uani 1 1 d U
H4 H 0.7336 0.7398 0.8765 0.046 Uiso 1 1 calc R
C5 C 0.7770(2) 0.8526(6) 0.9623(3) 0.0389(13) Uani 1 1 d U
H5 H 0.7461 0.9076 0.9618 0.047 Uiso 1 1 calc R
C6 C 0.8300(2) 0.8696(5) 1.0138(3) 0.0340(12) Uani 1 1 d U
H6 H 0.8347 0.9350 1.0488 0.041 Uiso 1 1 calc R
C7 C 0.9344(2) 0.8147(5) 1.0714(2) 0.0294(11) Uani 1 1 d U
C8 C 0.9203(2) 0.6117(5) 0.9542(3) 0.0301(11) Uani 1 1 d U
C9 C 0.8299(2) 0.6315(5) 0.7822(3) 0.0290(11) Uani 1 1 d U
C10 C 0.8675(2) 0.5667(5) 0.7536(2) 0.0262(10) Uani 1 1 d U
C11 C 0.8888(2) 0.6402(5) 0.7073(3) 0.0286(11) Uani 1 1 d U
C12 C 0.8717(2) 0.7736(5) 0.6906(3) 0.0337(12) Uani 1 1 d U
H12 H 0.8875 0.8233 0.6621 0.040 Uiso 1 1 calc R
C13 C 0.8316(2) 0.8339(5) 0.7158(3) 0.0379(13) Uani 1 1 d U
H13 H 0.8187 0.9216 0.7019 0.046 Uiso 1 1 calc R
C14 C 0.8109(2) 0.7627(5) 0.7618(3) 0.0338(12) Uani 1 1 d U
H14 H 0.7840 0.8028 0.7792 0.041 Uiso 1 1 calc R
C15 C 0.9297(2) 0.5786(6) 0.6732(3) 0.0358(13) Uani 1 1 d U
C16 C 0.8800(2) 0.4187(5) 0.7686(3) 0.0302(11) Uani 1 1 d U
C17 C 1.1674(2) 0.8890(7) 1.1420(3) 0.0491(16) Uani 1 1 d U
H17 H 1.1775 0.9274 1.1871 0.059 Uiso 1 1 calc R
C18 C 1.2105(3) 0.8644(7) 1.1147(4) 0.0586(18) Uani 1 1 d U
H18 H 1.2484 0.8893 1.1402 0.070 Uiso 1 1 calc R
C19 C 1.1979(3) 0.8029(7) 1.0495(4) 0.0592(19) Uani 1 1 d U
C20 C 1.1408(4) 0.7724(7) 1.0136(4) 0.063(2) Uani 1 1 d U
H20 H 1.1302 0.7309 0.9692 0.076 Uiso 1 1 calc R
C21 C 1.0993(3) 0.8036(7) 1.0437(3) 0.0533(17) Uani 1 1 d U
H21 H 1.0609 0.7834 1.0182 0.064 Uiso 1 1 calc R
C22 C 1.2485(5) 0.7788(9) 1.0243(5) 0.091(3) Uani 1 1 d U
H22 H 1.2832 0.8170 1.0530 0.109 Uiso 1 1 calc R
S1 S 0.80528(6) 0.54257(14) 0.84445(7) 0.0351(3) Uani 1 1 d U

loop_
_atom_site_aniso_label
_atom_site_aniso_U_11
_atom_site_aniso_U_22
_atom_site_aniso_U_33
_atom_site_aniso_U_23
_atom_site_aniso_U_13
_atom_site_aniso_U_12
Cd1 0.0291(2) 0.0349(2) 0.0306(2) -0.00137(16) 0.00924(16) -0.00404(16)
Cd2 0.0249(2) 0.0297(2) 0.0271(2) 0.00015(15) 0.00830(15) -0.00012(15)
O1 0.030(2) 0.038(2) 0.050(2) -0.0078(18) -0.0038(18) -0.0042(17)
O2 0.0228(18) 0.034(2) 0.0285(18) 0.0001(15) 0.0012(15) -0.0013(14)
O3 0.0262(19) 0.0295(19) 0.041(2) 0.0043(15) 0.0102(16) -0.0009(15)
O4 0.0354(15) 0.044(2) 0.036(2) -0.0061(17) 0.0101(16) -0.0024(16)
O5 0.030(2) 0.041(2) 0.037(2) 0.0005(17) 0.0150(17) 0.0035(16)
O6 0.031(2) 0.033(2) 0.0376(17) -0.0002(16) -0.0027(14) 0.0001(16)
O7 0.051(2) 0.040(2) 0.039(2) 0.0054(17) 0.0229(19) 0.0192(18)
O8 0.056(3) 0.047(2) 0.068(3) -0.001(2) 0.046(2) 0.002(2)
O1W 0.049(3) 0.046(3) 0.106(4) 0.018(3) 0.035(3) 0.007(2)
O2W 0.031(3) 0.031(3) 0.031(3) 0.000 0.008(2) 0.000
O3W 0.038(2) 0.039(2) 0.036(2) 0.0005(16) 0.0080(17) -0.0036(17)
N1 0.039(3) 0.034(2) 0.036(2) -0.0025(19) 0.018(2) -0.004(2)
C1 0.021(2) 0.032(3) 0.028(3) 0.007(2) 0.009(2) 0.001(2)
C2 0.023(3) 0.034(3) 0.028(3) 0.006(2) 0.009(2) 0.003(2)
C3 0.020(2) 0.042(3) 0.026(3) 0.005(2) 0.008(2) -0.001(2)
C4 0.022(3) 0.055(4) 0.036(3) 0.006(3) 0.008(2) 0.002(2)
C5 0.032(3) 0.048(3) 0.040(3) 0.002(3) 0.016(3) 0.008(2)
C6 0.035(3) 0.037(3) 0.032(3) 0.000(2) 0.014(2) 0.000(2)
C7 0.038(3) 0.031(3) 0.020(2) 0.005(2) 0.011(2) -0.001(2)
C8 0.025(3) 0.035(3) 0.025(3) -0.004(2) 0.001(2) -0.003(2)
C9 0.024(3) 0.034(3) 0.029(3) 0.001(2) 0.009(2) -0.001(2)
C10 0.020(2) 0.028(3) 0.028(3) -0.002(2) 0.004(2) 0.001(2)
C11 0.026(3) 0.031(3) 0.028(3) -0.002(2) 0.008(2) 0.004(2)
C12 0.032(3) 0.036(3) 0.036(3) 0.001(2) 0.017(2) -0.001(2)
C13 0.037(3) 0.033(3) 0.046(3) 0.004(2) 0.016(3) 0.005(2)
C14 0.030(3) 0.038(3) 0.033(3) -0.007(2) 0.010(2) 0.002(2)
C15 0.028(3) 0.055(4) 0.023(3) 0.000(2) 0.007(2) 0.010(3)
C16 0.027(3) 0.035(3) 0.029(3) 0.002(2) 0.010(2) 0.003(2)
C17 0.037(3) 0.071(4) 0.037(3) 0.007(3) 0.009(3) -0.006(3)
C18 0.038(4) 0.084(5) 0.056(4) 0.027(4) 0.018(3) 0.013(3)
C19 0.066(5) 0.044(4) 0.086(5) 0.023(4) 0.050(4) 0.014(3)
C20 0.101(6) 0.052(4) 0.058(4) -0.020(3) 0.054(4) -0.021(4)
C21 0.055(4) 0.064(4) 0.046(4) -0.015(3) 0.023(3) -0.022(3)
C22 0.123(7) 0.077(6) 0.098(7) 0.028(5) 0.073(6) 0.029(5)
S1 0.0290(7) 0.0450(8) 0.0307(7) -0.0017(6) 0.0093(6) -0.0079(6)

loop_
_atom_type_symbol
_atom_type_description
_atom_type_scat_dispersion_real
_atom_type_scat_dispersion_imag
_atom_type_scat_source
C C 0.0033 0.0016 'International Tables Vol C Tables 4.2.6.8 and 6.1.1.4'
H H 0.0000 0.0000 'International Tables Vol C Tables 4.2.6.8 and 6.1.1.4'
Cd Cd -0.8075 1.2024 'International Tables Vol C Tables 4.2.6.8 and 6.1.1.4'
N N 0.0061 0.0033 'International Tables Vol C Tables 4.2.6.8 and 6.1.1.4'
O O 0.0106 0.0060 'International Tables Vol C Tables 4.2.6.8 and 6.1.1.4'
S S 0.1246 0.1234 'International Tables Vol C Tables 4.2.6.8 and 6.1.1.4'

loop_
_geom_angle_atom_site_label_1
_geom_angle_atom_site_label_2
_geom_angle_atom_site_label_3
_geom_angle
_geom_angle_site_symmetry_1
_geom_angle_site_symmetry_3
O3W Cd1 N1 94.87(15) . .
O3W Cd1 O3 157.16(12) . .
N1 Cd1 O3 90.55(14) . .
O3W Cd1 O1W 89.37(16) . .
N1 Cd1 O1W 91.81(15) . .
O3 Cd1 O1W 112.66(15) . .
O3W Cd1 O4 132.58(13) . .
N1 Cd1 O4 129.04(14) . .
O3 Cd1 O4 54.07(12) . .
O1W Cd1 O4 74.25(14) . .
O3W Cd1 O2 84.93(12) . 5_767
N1 Cd1 O2 82.09(13) . 5_767
O3 Cd1 O2 73.84(11) . 5_767
O1W Cd1 O2 171.25(13) . 5_767
O4 Cd1 O2 114.48(12) . 5_767
O3W Cd1 O2W 75.33(10) . .
N1 Cd1 O2W 151.15(14) . .
O3 Cd1 O2W 89.34(10) . .
O1W Cd1 O2W 114.75(15) . .
O4 Cd1 O2W 72.26(10) . .
O2 Cd1 O2W 70.20(12) 5_767 .
O5 Cd2 O2 92.63(13) 5_767 5_767
O5 Cd2 O6 96.69(13) 5_767 .
O2 Cd2 O6 148.82(13) 5_767 .
O5 Cd2 O8 84.32(14) 5_767 6_566
O2 Cd2 O8 113.13(14) 5_767 6_566
O6 Cd2 O8 97.39(15) . 6_566
O5 Cd2 O3 140.62(12) 5_767 .
O2 Cd2 O3 76.90(12) 5_767 .
O6 Cd2 O3 77.08(12) . .
O8 Cd2 O3 134.83(13) 6_566 .
O5 Cd2 O7 136.51(13) 5_767 6_566
O2 Cd2 O7 91.31(12) 5_767 6_566
O6 Cd2 O7 101.86(14) . 6_566
O8 Cd2 O7 54.66(13) 6_566 6_566
O3 Cd2 O7 82.24(12) . 6_566
O5 Cd2 C15 110.94(16) 5_767 6_566
O2 Cd2 C15 104.00(14) 5_767 6_566
O6 Cd2 C15 100.28(15) . 6_566
O8 Cd2 C15 27.47(15) 6_566 6_566
O3 Cd2 C15 108.43(15) . 6_566
O7 Cd2 C15 27.20(15) 6_566 6_566
C16 O2 Cd2 135.0(3) . 5_767
C16 O2 Cd1 121.3(3) . 5_767
Cd2 O2 Cd1 103.71(12) 5_767 5_767
C7 O3 Cd1 95.3(3) . .
C7 O3 Cd2 129.0(3) . .
Cd1 O3 Cd2 104.51(13) . .
C7 O4 Cd1 90.0(3) . .
C8 O5 Cd2 103.6(3) . 5_767
C8 O6 Cd2 117.5(3) . .
C15 O7 Cd2 88.2(3) . 6_565
C15 O8 Cd2 95.0(3) . 6_565
Cd1 O1W H1WA 109.1 . .
Cd1 O1W H1WB 109.3 . .
H1WA O1W H1WB 109.5 . .
Cd1 O2W Cd1 130.83(19) 2_757 .
Cd1 O2W H2WA 103.7 2_757 .
Cd1 O2W H2WA 102.5 . .
Cd1 O3W H3WA 93.0 . .
Cd1 O3W H3WB 115.2 . .
H3WA O3W H3WB 112.0 . .
C21 N1 C17 116.0(5) . .
C21 N1 Cd1 120.9(4) . .
C17 N1 Cd1 121.4(4) . .
C2 C1 C6 119.9(5) . .
C2 C1 C7 121.7(4) . .
C6 C1 C7 118.4(5) . .
C1 C2 C3 119.4(4) . .
C1 C2 C8 123.2(4) . .
C3 C2 C8 117.2(4) . .
C4 C3 C2 119.4(5) . .
C4 C3 S1 120.3(4) . .
C2 C3 S1 120.2(4) . .
C3 C4 C5 120.9(5) . .
C3 C4 H4 119.5 . .
C5 C4 H4 119.5 . .
C6 C5 C4 119.4(5) . .
C6 C5 H5 120.3 . .
C4 C5 H5 120.3 . .
C5 C6 C1 120.9(5) . .
C5 C6 H6 119.6 . .
C1 C6 H6 119.6 . .
O4 C7 O3 120.5(5) . .
O4 C7 C1 120.3(5) . .
O3 C7 C1 119.2(4) . .
O5 C8 O6 123.7(5) . .
O5 C8 C2 115.5(4) . .
O6 C8 C2 120.6(5) . .
C14 C9 C10 120.7(5) . .
C14 C9 S1 120.1(4) . .
C10 C9 S1 119.2(4) . .
C9 C10 C11 118.6(5) . .
C9 C10 C16 118.9(4) . .
C11 C10 C16 122.3(4) . .
C12 C11 C10 119.8(5) . .
C12 C11 C15 117.7(5) . .
C10 C11 C15 122.5(5) . .
C13 C12 C11 121.1(5) . .
C13 C12 H12 119.5 . .
C11 C12 H12 119.5 . .
C14 C13 C12 119.4(5) . .
C14 C13 H13 120.3 . .
C12 C13 H13 120.3 . .
C13 C14 C9 120.3(5) . .
C13 C14 H14 119.9 . .
C9 C14 H14 119.9 . .
O7 C15 O8 122.1(5) . .
O7 C15 C11 120.4(5) . .
O8 C15 C11 117.4(5) . .
O7 C15 Cd2 64.6(3) . 6_565
O8 C15 Cd2 57.5(3) . 6_565
C11 C15 Cd2 173.4(4) . 6_565
O1 C16 O2 124.2(5) . .
O1 C16 C10 115.8(4) . .
O2 C16 C10 119.9(4) . .
N1 C17 C18 124.0(6) . .
N1 C17 H17 118.0 . .
C18 C17 H17 118.0 . .
C17 C18 C19 119.9(6) . .
C17 C18 H18 120.0 . .
C19 C18 H18 120.0 . .
C18 C19 C20 117.0(6) . .
C18 C19 C22 115.9(8) . .
C20 C19 C22 127.0(8) . .
C19 C20 C21 119.8(6) . .
C19 C20 H20 120.1 . .
C21 C20 H20 120.1 . .
N1 C21 C20 123.2(6) . .
N1 C21 H21 118.4 . .
C20 C21 H21 118.4 . .
C22 C22 C19 130.8(15) 7_767 .
C22 C22 H22 114.6 7_767 .
C19 C22 H22 114.6 . .
C9 S1 C3 99.4(2) . .

loop_
_geom_bond_atom_site_label_1
_geom_bond_atom_site_label_2
_geom_bond_distance
_geom_bond_site_symmetry_2
Cd1 O3W 2.264(4) .
Cd1 N1 2.316(4) .
Cd1 O3 2.347(4) .
Cd1 O1W 2.349(4) .
Cd1 O4 2.479(4) .
Cd1 O2 2.497(3) 5_767
Cd1 O2W 2.517(2) .
Cd2 O5 2.264(3) 5_767
Cd2 O2 2.277(3) 5_767
Cd2 O6 2.290(4) .
Cd2 O8 2.306(4) 6_566
Cd2 O3 2.404(3) .
Cd2 O7 2.462(4) 6_566
Cd2 C15 2.724(5) 6_566
O1 C16 1.237(6) .
O2 C16 1.276(6) .
O2 Cd2 2.277(3) 5_767
O2 Cd1 2.497(3) 5_767
O3 C7 1.282(6) .
O4 C7 1.249(6) .
O5 C8 1.249(6) .
O5 Cd2 2.264(3) 5_767
O6 C8 1.256(6) .
O7 C15 1.246(7) .
O7 Cd2 2.462(4) 6_565
O8 C15 1.261(7) .
O8 Cd2 2.306(4) 6_565
O1W H1WA 0.8500 .
O1W H1WB 0.8499 .
O2W Cd1 2.517(2) 2_757
O2W H2WA 0.8668 .
O3W H3WA 0.8526 .
O3W H3WB 0.8490 .
N1 C21 1.337(7) .
N1 C17 1.338(7) .
C1 C2 1.387(7) .
C1 C6 1.395(7) .
C1 C7 1.503(7) .
C2 C3 1.412(7) .
C2 C8 1.512(7) .
C3 C4 1.381(7) .
C3 S1 1.785(5) .
C4 C5 1.391(8) .
C4 H4 0.9300 .
C5 C6 1.371(7) .
C5 H5 0.9300 .
C6 H6 0.9300 .
C9 C14 1.389(7) .
C9 C10 1.394(7) .
C9 S1 1.784(5) .
C10 C11 1.408(7) .
C10 C16 1.501(7) .
C11 C12 1.385(7) .
C11 C15 1.518(7) .
C12 C13 1.383(7) .
C12 H12 0.9300 .
C13 C14 1.383(7) .
C13 H13 0.9300 .
C14 H14 0.9300 .
C15 Cd2 2.724(5) 6_565
C17 C18 1.367(8) .
C17 H17 0.9300 .
C18 C19 1.372(10) .
C18 H18 0.9300 .
C19 C20 1.378(10) .
C19 C22 1.510(10) .
C20 C21 1.382(9) .
C20 H20 0.9300 .
C21 H21 0.9300 .
C22 C22 1.147(16) 7_767
C22 H22 0.9300 .

loop_
_geom_torsion_atom_site_label_1
_geom_torsion_atom_site_label_2
_geom_torsion_atom_site_label_3
_geom_torsion_atom_site_label_4
_geom_torsion
_geom_torsion_site_symmetry_1
_geom_torsion_site_symmetry_4
O3W Cd1 O3 C7 117.8(4) . .
N1 Cd1 O3 C7 -138.2(3) . .
O1W Cd1 O3 C7 -46.1(3) . .
O4 Cd1 O3 C7 2.2(3) . .
O2 Cd1 O3 C7 140.2(3) 5_767 .
O2W Cd1 O3 C7 70.6(3) . .
O3W Cd1 O3 Cd2 -14.8(4) . .
N1 Cd1 O3 Cd2 89.16(15) . .
O1W Cd1 O3 Cd2 -178.65(14) . .
O4 Cd1 O3 Cd2 -130.40(18) . .
O2 Cd1 O3 Cd2 7.57(11) 5_767 .
O2W Cd1 O3 Cd2 -61.98(13) . .
O5 Cd2 O3 C7 164.5(4) 5_767 .
O2 Cd2 O3 C7 -117.5(4) 5_767 .
O6 Cd2 O3 C7 79.8(4) . .
O8 Cd2 O3 C7 -7.8(5) 6_566 .
O7 Cd2 O3 C7 -24.4(4) 6_566 .
C15 Cd2 O3 C7 -16.9(4) 6_566 .
O5 Cd2 O3 Cd1 -86.1(2) 5_767 .
O2 Cd2 O3 Cd1 -8.19(12) 5_767 .
O6 Cd2 O3 Cd1 -170.88(16) . .
O8 Cd2 O3 Cd1 101.5(2) 6_566 .
O7 Cd2 O3 Cd1 84.99(14) 6_566 .
C15 Cd2 O3 Cd1 92.43(15) 6_566 .
O3W Cd1 O4 C7 -153.9(3) . .
N1 Cd1 O4 C7 52.8(3) . .
O3 Cd1 O4 C7 -2.2(3) . .
O1W Cd1 O4 C7 132.1(3) . .
O2 Cd1 O4 C7 -47.2(3) 5_767 .
O2W Cd1 O4 C7 -104.8(3) . .
O5 Cd2 O6 C8 -134.6(4) 5_767 .
O2 Cd2 O6 C8 -28.1(5) 5_767 .
O8 Cd2 O6 C8 140.3(4) 6_566 .
O3 Cd2 O6 C8 5.9(4) . .
O7 Cd2 O6 C8 85.0(4) 6_566 .
C15 Cd2 O6 C8 112.7(4) 6_566 .
O3W Cd1 O2W Cd1 74.48(10) . 2_757
N1 Cd1 O2W Cd1 147.4(2) . 2_757
O3 Cd1 O2W Cd1 -122.64(8) . 2_757
O1W Cd1 O2W Cd1 -7.87(13) . 2_757
O4 Cd1 O2W Cd1 -70.40(9) . 2_757
O2 Cd1 O2W Cd1 164.32(8) 5_767 2_757
O3W Cd1 N1 C21 157.9(5) . .
O3 Cd1 N1 C21 0.1(5) . .
O1W Cd1 N1 C21 -112.6(5) . .
O4 Cd1 N1 C21 -41.5(5) . .
O2 Cd1 N1 C21 73.7(5) 5_767 .
O2W Cd1 N1 C21 89.7(5) . .
O3W Cd1 N1 C17 -6.6(4) . .
O3 Cd1 N1 C17 -164.3(4) . .
O1W Cd1 N1 C17 83.0(4) . .
O4 Cd1 N1 C17 154.1(4) . .
O2 Cd1 N1 C17 -90.7(4) 5_767 .
O2W Cd1 N1 C17 -74.7(5) . .
C6 C1 C2 C3 -1.2(7) . .
C7 C1 C2 C3 179.5(4) . .
C6 C1 C2 C8 173.3(5) . .
C7 C1 C2 C8 -6.0(7) . .
C1 C2 C3 C4 1.4(7) . .
C8 C2 C3 C4 -173.4(5) . .
C1 C2 C3 S1 -177.9(4) . .
C8 C2 C3 S1 7.2(6) . .
C2 C3 C4 C5 -0.2(8) . .
S1 C3 C4 C5 179.2(4) . .
C3 C4 C5 C6 -1.3(8) . .
C4 C5 C6 C1 1.5(8) . .
C2 C1 C6 C5 -0.2(8) . .
C7 C1 C6 C5 179.1(5) . .
Cd1 O4 C7 O3 3.9(5) . .
Cd1 O4 C7 C1 -175.0(4) . .
Cd1 O3 C7 O4 -4.1(5) . .
Cd2 O3 C7 O4 109.4(5) . .
Cd1 O3 C7 C1 174.8(4) . .
Cd2 O3 C7 C1 -71.7(5) . .
C2 C1 C7 O4 179.9(5) . .
C6 C1 C7 O4 0.6(7) . .
C2 C1 C7 O3 1.0(7) . .
C6 C1 C7 O3 -178.3(4) . .
Cd2 O5 C8 O6 6.7(5) 5_767 .
Cd2 O5 C8 C2 -169.1(3) 5_767 .
Cd2 O6 C8 O5 98.4(5) . .
Cd2 O6 C8 C2 -86.0(5) . .
C1 C2 C8 O5 -93.7(6) . .
C3 C2 C8 O5 80.9(6) . .
C1 C2 C8 O6 90.4(6) . .
C3 C2 C8 O6 -95.0(6) . .
C14 C9 C10 C11 4.3(7) . .
S1 C9 C10 C11 -176.9(4) . .
C14 C9 C10 C16 -171.0(4) . .
S1 C9 C10 C16 7.8(6) . .
C9 C10 C11 C12 -0.7(7) . .
C16 C10 C11 C12 174.4(4) . .
C9 C10 C11 C15 -179.8(4) . .
C16 C10 C11 C15 -4.6(7) . .
C10 C11 C12 C13 -3.4(8) . .
C15 C11 C12 C13 175.7(5) . .
C11 C12 C13 C14 4.0(8) . .
C12 C13 C14 C9 -0.3(8) . .
C10 C9 C14 C13 -3.8(8) . .
S1 C9 C14 C13 177.4(4) . .
Cd2 O7 C15 O8 -2.2(5) 6_565 .
Cd2 O7 C15 C11 175.3(4) 6_565 .
Cd2 O8 C15 O7 2.4(6) 6_565 .
Cd2 O8 C15 C11 -175.2(4) 6_565 .
C12 C11 C15 O7 -159.7(5) . .
C10 C11 C15 O7 19.4(7) . .
C12 C11 C15 O8 17.9(7) . .
C10 C11 C15 O8 -163.0(5) . .
Cd2 O2 C16 O1 -168.1(4) 5_767 .
Cd1 O2 C16 O1 9.1(7) 5_767 .
Cd2 O2 C16 C10 9.2(7) 5_767 .
Cd1 O2 C16 C10 -173.5(3) 5_767 .
C9 C10 C16 O1 75.7(6) . .
C11 C10 C16 O1 -99.4(6) . .
C9 C10 C16 O2 -101.9(5) . .
C11 C10 C16 O2 83.0(6) . .
C21 N1 C17 C18 1.4(9) . .
Cd1 N1 C17 C18 166.6(5) . .
N1 C17 C18 C19 -2.6(10) . .
C17 C18 C19 C20 1.9(10) . .
C17 C18 C19 C22 -179.4(6) . .
C18 C19 C20 C21 -0.2(10) . .
C22 C19 C20 C21 -178.7(7) . .
C17 N1 C21 C20 0.4(9) . .
Cd1 N1 C21 C20 -164.9(5) . .
C19 C20 C21 N1 -1.0(11) . .
C18 C19 C22 C22 173.2(13) . 7_767
C20 C19 C22 C22 -8.2(18) . 7_767
C14 C9 S1 C3 -47.0(4) . .
C10 C9 S1 C3 134.2(4) . .
C4 C3 S1 C9 97.5(4) . .
C2 C3 S1 C9 -83.2(4) . .
